data_7051196
loop_
_publ_author_name
'Banwell, M.'
'Bray, Andrew W.'
'Edwards, Alison J.'
'Wong, David J.'

_publ_section_title
;
Total synthesis of the putative structure of the marine alkaloid
haliclorensin
;
_journal_name_full 'New Journal of Chemistry'
_journal_year 2001
_chemical_formula_moiety 'C17 H25 N O '
_chemical_formula_sum 'C17 H25 N O'
_chemical_formula_weight 259.393
_space_group_IT_number 14
_symmetry_cell_setting monoclinic
_symmetry_space_group_name_Hall '-P 2yab'
_symmetry_space_group_name_H-M 'P 1 21/a 1'
_cell_angle_alpha 90.00
_cell_angle_beta 102.0894(11)
_cell_angle_gamma 90.00
_cell_formula_units_Z 4
_cell_length_a 8.6690(2)
_cell_length_b 15.7588(3)
_cell_length_c 11.4462(2)
_cell_measurement_temperature 200
_cell_volume 1529.02(5)
_exptl_crystal_density_diffrn 1.127
_cod_depositor_comments
;
The following automatic conversions were performed:
'_symmetry_cell_setting' value 'Monoclinic' changed to 'monoclinic'
according to '/home/saulius/struct/CIF-dictionaries/cif_core.dic'
dictionary named 'cif_core.dic' version 2.4.1 from 2010-06-29.

Automatic conversion script
Id: cif_fix_enum 1527 2010-12-29 10:47:43Z saulius 
;
_cod_original_sg_symbol_H-M 'P 21/a'
_cod_original_formula_sum 'C17 H25 N O '
_cod_database_code 7051196

loop_
_symmetry_equiv_pos_as_xyz
+X,+Y,+Z
-X,-Y,-Z
'-X+ 1/2,+Y+ 1/2,-Z'
'+X+ 1/2,-Y+ 1/2,+Z'

loop_
_atom_site_label
_atom_site_fract_x
_atom_site_fract_y
_atom_site_fract_z
_atom_site_U_iso_or_equiv
_atom_site_occupancy
_atom_site_adp_type
O1 0.56688(13) 0.37972(7) 0.4813(1) 0.0497 1.0000 Uani
N1 0.82270(14) 0.36671(7) 0.4699(1) 0.0373 1.0000 Uani
C2 0.68173(17) 0.40768(9) 0.44589(12) 0.0393 1.0000 Uani
C3 0.66354(18) 0.4907(1) 0.37694(14) 0.0436 1.0000 Uani
C4 0.52485(19) 0.48889(11) 0.26926(16) 0.0512 1.0000 Uani
C5 0.5219(2) 0.41738(12) 0.17917(15) 0.0543 1.0000 Uani
C6 0.6403(2) 0.42241(13) 0.09698(15) 0.0605 1.0000 Uani
C7 0.8146(2) 0.41430(11) 0.15496(14) 0.0483 1.0000 Uani
C8 0.8584(2) 0.3306(1) 0.22149(13) 0.0453 1.0000 Uani
C9 0.99962(17) 0.3347(1) 0.32655(13) 0.0401 1.0000 Uani
C10 0.96618(16) 0.38952(9) 0.42935(13) 0.0380 1.0000 Uani
C11 0.83787(19) 0.29013(9) 0.54517(13) 0.0413 1.0000 Uani
C21 0.92196(17) 0.3080(1) 0.67250(12) 0.0403 1.0000 Uani
C31 1.0381(2) 0.25379(12) 0.73077(15) 0.0567 1.0000 Uani
C41 1.1153(3) 0.26988(16) 0.84799(17) 0.0752 1.0000 Uani
C51 1.0742(3) 0.33958(15) 0.90715(16) 0.0717 1.0000 Uani
C61 0.9579(3) 0.39339(12) 0.85050(16) 0.0618 1.0000 Uani
C71 0.8822(2) 0.3784(1) 0.73330(14) 0.0500 1.0000 Uani
C91 1.1484(2) 0.36819(11) 0.29078(16) 0.0524 1.0000 Uani
H31 0.64632(18) 0.5375(1) 0.43176(14) 0.0511 1.0000 Uiso
H32 0.76252(18) 0.5018(1) 0.34761(14) 0.0511 1.0000 Uiso
H41 0.52473(19) 0.54388(11) 0.22563(16) 0.0593 1.0000 Uiso
H42 0.42613(19) 0.48426(11) 0.30100(16) 0.0593 1.0000 Uiso
H51 0.5422(2) 0.36304(12) 0.22492(15) 0.0608 1.0000 Uiso
H52 0.4138(2) 0.41599(12) 0.12712(15) 0.0608 1.0000 Uiso
H61 0.6252(2) 0.47856(13) 0.05545(15) 0.0693 1.0000 Uiso
H62 0.6140(2) 0.37585(13) 0.03673(15) 0.0693 1.0000 Uiso
H71 0.8434(2) 0.46189(11) 0.21324(14) 0.0559 1.0000 Uiso
H72 0.8770(2) 0.41914(11) 0.09100(14) 0.0559 1.0000 Uiso
H81 0.8828(2) 0.2882(1) 0.16293(13) 0.0526 1.0000 Uiso
H82 0.7649(2) 0.3110(1) 0.25264(13) 0.0526 1.0000 Uiso
H91 1.01791(17) 0.2746(1) 0.35401(13) 0.0473 1.0000 Uiso
H101 1.05751(16) 0.38383(9) 0.49858(13) 0.0437 1.0000 Uiso
H102 0.95662(16) 0.44992(9) 0.40202(13) 0.0437 1.0000 Uiso
H111 0.89869(19) 0.24633(9) 0.51047(13) 0.0477 1.0000 Uiso
H112 0.73001(19) 0.26793(9) 0.54586(13) 0.0477 1.0000 Uiso
H311 1.0671(2) 0.20271(12) 0.68816(15) 0.0667 1.0000 Uiso
H411 1.2002(3) 0.23072(16) 0.88921(17) 0.0870 1.0000 Uiso
H511 1.1290(3) 0.35114(15) 0.99154(16) 0.0822 1.0000 Uiso
H611 0.9276(3) 0.44364(12) 0.89413(16) 0.0723 1.0000 Uiso
H711 0.7987(2) 0.4184(1) 0.69218(14) 0.0580 1.0000 Uiso
H911 1.2369(2) 0.36952(11) 0.36257(16) 0.0637 1.0000 Uiso
H912 1.1285(2) 0.42684(11) 0.25769(16) 0.0637 1.0000 Uiso
H913 1.1772(2) 0.33018(11) 0.22872(16) 0.0637 1.0000 Uiso

loop_
_atom_site_aniso_label
_atom_site_aniso_U_11
_atom_site_aniso_U_22
_atom_site_aniso_U_33
_atom_site_aniso_U_23
_atom_site_aniso_U_13
_atom_site_aniso_U_12
O1 0.0459(6) 0.0540(7) 0.0537(7) 0.0040(5) 0.0208(5) 0.0021(5)
N1 0.0414(7) 0.0367(7) 0.0350(6) -0.0001(5) 0.0111(5) 0.0017(5)
C2 0.0410(8) 0.0430(8) 0.0350(7) -0.0062(6) 0.0108(6) 0.0002(7)
C3 0.0442(8) 0.0383(8) 0.0504(9) -0.0027(7) 0.0146(7) 0.0045(6)
C4 0.0430(8) 0.0504(9) 0.060(1) 0.0092(8) 0.0101(7) 0.0078(7)
C5 0.0438(9) 0.0646(11) 0.0500(9) 0.0073(8) -0.0007(7) -0.0011(8)
C6 0.0637(11) 0.0752(13) 0.0396(8) 0.0063(8) 0.0042(8) 0.0067(9)
C7 0.0561(9) 0.0541(9) 0.0369(7) 0.0080(7) 0.0148(7) 0.0055(8)
C8 0.058(1) 0.0415(8) 0.0379(8) -0.0025(6) 0.0124(7) 0.0028(7)
C9 0.0459(8) 0.0365(7) 0.0405(8) 0.0031(6) 0.0149(6) 0.0062(6)
C10 0.0366(7) 0.0393(8) 0.0383(7) -0.0001(6) 0.0078(6) 0.0009(6)
C11 0.0481(8) 0.0378(8) 0.0391(8) 0.0011(6) 0.0119(6) -0.0007(6)
C21 0.0443(8) 0.0418(8) 0.0374(7) 0.0037(7) 0.0148(6) -0.0010(7)
C31 0.063(1) 0.0652(11) 0.0445(9) 0.0084(8) 0.0165(8) 0.0145(9)
C41 0.0761(14) 0.1011(17) 0.046(1) 0.0175(11) 0.0073(9) 0.0209(12)
C51 0.0835(14) 0.0921(15) 0.0362(9) 0.001(1) 0.0048(9) -0.0093(12)
C61 0.0895(14) 0.0568(11) 0.0398(8) -0.0024(8) 0.0154(9) -0.009(1)
C71 0.0666(11) 0.0436(8) 0.0404(8) 0.0005(7) 0.0129(7) 0.0016(8)
C91 0.0496(9) 0.0541(9) 0.059(1) 0.0119(8) 0.0229(8) 0.0120(8)

loop_
_geom_bond_atom_site_label_1
_geom_bond_site_symmetry_1
_geom_bond_atom_site_label_2
_geom_bond_site_symmetry_2
_geom_bond_distance
_geom_bond_publ_flag
O1 . C2 . 1.2324(17) yes
N1 . C2 . 1.3584(19) yes
N1 . C10 . 1.4609(18) yes
N1 . C11 . 1.4723(18) yes
C2 . C3 . 1.519(2) yes
C3 . C4 . 1.531(2) yes
C3 . H31 . 1.000 no
C3 . H32 . 1.000 no
C4 . C5 . 1.524(3) yes
C4 . H41 . 1.000 no
C4 . H42 . 1.000 no
C5 . C6 . 1.533(2) yes
C5 . H51 . 1.000 no
C5 . H52 . 1.000 no
C6 . C7 . 1.523(2) yes
C6 . H61 . 1.000 no
C6 . H62 . 1.000 no
C7 . C8 . 1.531(2) yes
C7 . H71 . 1.000 no
C7 . H72 . 1.000 no
C8 . C9 . 1.527(2) yes
C8 . H81 . 1.000 no
C8 . H82 . 1.000 no
C9 . C10 . 1.5354(19) yes
C9 . C91 . 1.527(2) yes
C9 . H91 . 1.000 no
C10 . H101 . 1.000 no
C10 . H102 . 1.000 no
C11 . C21 . 1.513(2) yes
C11 . H111 . 1.000 no
C11 . H112 . 1.000 no
C21 . C31 . 1.381(2) yes
C21 . C71 . 1.390(2) yes
C31 . C41 . 1.391(3) yes
C31 . H311 . 1.000 no
C41 . C51 . 1.376(3) yes
C41 . H411 . 1.000 no
C51 . C61 . 1.372(3) yes
C51 . H511 . 1.000 no
C61 . C71 . 1.385(2) yes
C61 . H611 . 1.000 no
C71 . H711 . 1.000 no
C91 . H911 . 1.000 no
C91 . H912 . 1.000 no
C91 . H913 . 1.000 no
